data_1523547
loop_
_publ_author_name
'Ellner, M.'
'Schubert, K.'
'Bhan, S.'

_publ_section_title
;
 Kristallstruktur von Ni13 Ga9 und zwei Isotypen.
;
_journal_name_full 'Journal of the Less-Common Metals'
_journal_page_first 245
_journal_page_last 252
_journal_volume 19
_journal_year 1969
_chemical_formula_sum 'Ga9 Ni13'
_space_group_IT_number 12
_symmetry_space_group_name_Hall '-C 2y'
_symmetry_space_group_name_H-M 'C 1 2/m 1'
_cell_angle_alpha 90
_cell_angle_beta 35.88
_cell_angle_gamma 90
_cell_formula_units_Z 2
_cell_length_a 13.822
_cell_length_b 7.894
_cell_length_c 8.478
_cell_volume 542.157
_citation_journal_id_ASTM JCOMAH
_cod_data_source_file Ellner_JCOMAH_1969_265.cif
_cod_data_source_block Ga9Ni13
_cod_original_cell_volume 542.1574
_cod_database_code 1523547

loop_
_symmetry_equiv_pos_as_xyz
x,y,z
-x,y,-z
-x,-y,-z
x,-y,z
x+1/2,y+1/2,z
-x+1/2,y+1/2,-z
-x+1/2,-y+1/2,-z
x+1/2,-y+1/2,z

loop_
_atom_site_label
_atom_site_type_symbol
_atom_site_fract_x
_atom_site_fract_y
_atom_site_fract_z
_atom_site_occupancy
_atom_site_U_iso_or_equiv
Ni6 Ni 0.807 0.251 0.731 1 0.0
Ni2 Ni 0.25 0.25 0.5 1 0.0
Ni3 Ni 0 0.248 0 1 0.0
Ni1 Ni 0 0 0.5 1 0.0
Ga2 Ga 0.701 0 0.762 1 0.0
Ga1 Ga 0 0.5 0.5 1 0.0
Ni4 Ni 0.248 0 0.01 1 0.0
Ga4 Ga 0.957 0.227 0.768 1 0.0
Ni5 Ni 0.445 0 0.275 1 0.0
Ga3 Ga 0.172 0 0.76 1 0.0
